data_4328111
loop_
_publ_author_name
'Vadapalli Chandrasekhar'
'Tanima Hajra'
'Jitendra K. Bera'
'S.M. Wahidur Rahaman'
'Nisa Satumtira'
'Oussama Elbjeirami'
'Mohammad A. Omary'

_publ_contact_author_address 'Department of Chemistry, IIT Kanpur, Kanpur 208016, INDIA.'
_publ_contact_author_email vc@iitk.ac.in
_publ_contact_author_fax '+ 91-512-2597359'
_publ_contact_author_name 'Vadapalli Chandrasekhar'
_publ_contact_author_phone '+ 91-512-2597259'
_publ_section_title
;
 Ligand-Bridged Dinuclear Cyclometalated IrIII Complexes: From
 Metallamacrocycles to Discrete Dimers
;
_journal_name_full 'Inorganic Chemistry'
_journal_page_first 1319
_journal_page_last 1329
_journal_paper_doi 10.1021/ic2012952
_journal_volume 51
_journal_year 2012
_chemical_formula_moiety '(C68 H52 Ir2 N8), 2(C F3 O3 S), 3(O), O'
_chemical_formula_sum 'C70 H52 F6 Ir2 N8 O9.5 S2'
_chemical_formula_weight 1719.72
_chemical_name_systematic
; 
 ? 
;
_space_group_IT_number 14
_symmetry_cell_setting monoclinic
_symmetry_space_group_name_Hall '-P 2ybc'
_symmetry_space_group_name_H-M 'P 1 21/c 1'
_atom_sites_solution_hydrogens geom
_atom_sites_solution_primary direct
_atom_sites_solution_secondary difmap
_audit_creation_method SHELXL-97
_cell_angle_alpha 90.00
_cell_angle_beta 103.904(2)
_cell_angle_gamma 90.00
_cell_formula_units_Z 4
_cell_length_a 19.2549(15)
_cell_length_b 42.139(3)
_cell_length_c 10.8346(9)
_cell_measurement_reflns_used 2514
_cell_measurement_temperature 100(2)
_cell_measurement_theta_max 18.06
_cell_measurement_theta_min 2.22
_cell_volume 8533.4(11)
_computing_cell_refinement 'Bruker SAINT'
_computing_data_collection 'Bruker APEX'
_computing_data_reduction 'Bruker SAINT'
_computing_molecular_graphics ORTEP
_computing_publication_material ciftab
_computing_structure_refinement 'SHELXL-97 (Sheldrick, 1997)'
_computing_structure_solution 'SHELXS-97 (Sheldrick, 1990)'
_diffrn_ambient_temperature 100(2)
_diffrn_measured_fraction_theta_full 0.997
_diffrn_measured_fraction_theta_max 0.997
_diffrn_measurement_device_type 'Bruker SMART APEX'
_diffrn_measurement_method 'omega scans'
_diffrn_radiation_monochromator graphite
_diffrn_radiation_source 'fine-focus sealed tube'
_diffrn_radiation_type MoK\a
_diffrn_radiation_wavelength 0.71073
_diffrn_reflns_av_R_equivalents 0.1245
_diffrn_reflns_av_sigmaI/netI 0.1548
_diffrn_reflns_limit_h_max 21
_diffrn_reflns_limit_h_min -22
_diffrn_reflns_limit_k_max 38
_diffrn_reflns_limit_k_min -49
_diffrn_reflns_limit_l_max 12
_diffrn_reflns_limit_l_min -12
_diffrn_reflns_number 43334
_diffrn_reflns_theta_full 24.71
_diffrn_reflns_theta_max 24.71
_diffrn_reflns_theta_min 2.00
_exptl_absorpt_coefficient_mu 3.229
_exptl_absorpt_correction_T_max 0.5504
_exptl_absorpt_correction_T_min 0.4343
_exptl_absorpt_correction_type empirical
_exptl_absorpt_process_details SADABS
_exptl_crystal_colour Yellow
_exptl_crystal_density_diffrn 1.339
_exptl_crystal_description Block
_exptl_crystal_F_000 3376
_exptl_crystal_size_max 0.31
_exptl_crystal_size_mid 0.23
_exptl_crystal_size_min 0.21
_refine_diff_density_max 2.631
_refine_diff_density_min -0.904
_refine_diff_density_rms 0.245
_refine_ls_extinction_method none
_refine_ls_goodness_of_fit_ref 1.030
_refine_ls_hydrogen_treatment constr
_refine_ls_matrix_type full
_refine_ls_number_parameters 848
_refine_ls_number_reflns 14510
_refine_ls_number_restraints 6
_refine_ls_restrained_S_all 1.030
_refine_ls_R_factor_all 0.1823
_refine_ls_R_factor_gt 0.1067
_refine_ls_shift/su_max 0.000
_refine_ls_shift/su_mean 0.000
_refine_ls_structure_factor_coef Fsqd
_refine_ls_weighting_details 'calc w=1/[\s^2^(Fo^2^)+(0.1651P)^2^+81.8793P] where P=(Fo^2^+2Fc^2^)/3'
_refine_ls_weighting_scheme calc
_refine_ls_wR_factor_gt 0.2786
_refine_ls_wR_factor_ref 0.3231
_reflns_number_gt 7821
_reflns_number_total 14510
_reflns_threshold_expression >2sigma(I)
_cod_data_source_file ic2012952_si_002_3.cif
_cod_data_source_block compound3
_cod_original_formula_sum 'C70 H52 F6 Ir2 N8 O9.50 S2'
_cod_database_code 4328111

loop_
_symmetry_equiv_pos_as_xyz
'x, y, z'
'-x, y+1/2, -z+1/2'
'-x, -y, -z'
'x, -y-1/2, z-1/2'

loop_
_atom_site_label
_atom_site_type_symbol
_atom_site_fract_x
_atom_site_fract_y
_atom_site_fract_z
_atom_site_U_iso_or_equiv
_atom_site_adp_type
_atom_site_occupancy
_atom_site_symmetry_multiplicity
_atom_site_calc_flag
_atom_site_refinement_flags
Ir1 Ir 0.60038(4) 0.172682(19) -0.13429(8) 0.0444(3) Uani 1 1 d .
Ir2 Ir 0.78243(4) -0.02628(2) 0.33791(8) 0.0477(3) Uani 1 1 d .
N5 N 0.8063(9) 0.0246(4) 0.3657(15) 0.050(5) Uani 1 1 d .
N2 N 0.6535(10) 0.1567(5) -0.2627(16) 0.061(5) Uani 1 1 d .
N1 N 0.5455(9) 0.1927(4) -0.0195(15) 0.048(4) Uani 1 1 d .
N8 N 0.6987(8) -0.0167(4) 0.1685(16) 0.044(4) Uani 1 1 d .
N4 N 0.6865(8) 0.1645(3) 0.0308(14) 0.035(4) Uani 1 1 d .
N6 N 0.8665(9) -0.0273(4) 0.2531(14) 0.045(4) Uani 1 1 d .
N7 N 0.7024(8) -0.0301(5) 0.4352(17) 0.055(5) Uani 1 1 d .
N3 N 0.5681(8) 0.1229(4) -0.1288(14) 0.042(4) Uani 1 1 d .
C58 C 0.6276(11) -0.0328(5) -0.040(2) 0.055(6) Uani 1 1 d .
H3 H 0.6162 -0.0483 -0.1049 0.067 Uiso 1 1 calc R
C60 C 0.6042(10) 0.0170(5) 0.0512(19) 0.045(5) Uani 1 1 d .
H4 H 0.5767 0.0358 0.0461 0.054 Uiso 1 1 calc R
C59 C 0.5913(10) -0.0042(5) -0.0487(19) 0.042(5) Uani 1 1 d .
C73 C 0.8117(11) 0.0435(5) 0.2717(18) 0.043(5) Uani 1 1 d .
H6 H 0.8014 0.0347 0.1887 0.052 Uiso 1 1 calc R
C75 C 0.8600(12) 0.1468(6) 0.358(2) 0.059(6) Uani 1 1 d .
H7 H 0.8897 0.1647 0.3852 0.071 Uiso 1 1 calc R
C70 C 0.8404(12) 0.0683(7) 0.501(2) 0.070(7) Uani 1 1 d .
H8 H 0.8520 0.0758 0.5860 0.084 Uiso 1 1 calc R
C69 C 0.8185(12) 0.0384(5) 0.4765(19) 0.049(5) Uani 1 1 d .
H10 H 0.8113 0.0261 0.5458 0.059 Uiso 1 1 calc R
C74 C 0.8781(11) 0.1198(6) 0.4272(19) 0.054(6) Uani 1 1 d .
H11 H 0.9165 0.1217 0.5006 0.065 Uiso 1 1 calc R
C57 C 0.6825(11) -0.0375(5) 0.071(2) 0.053(6) Uani 1 1 d .
H13 H 0.7096 -0.0565 0.0775 0.063 Uiso 1 1 calc R
C61 C 0.6563(11) 0.0107(5) 0.1566(19) 0.048(5) Uani 1 1 d .
H14 H 0.6645 0.0254 0.2250 0.058 Uiso 1 1 calc R
C21 C 0.4698(13) 0.1952(7) 0.127(2) 0.073(8) Uani 1 1 d .
H15 H 0.4422 0.1829 0.1709 0.088 Uiso 1 1 calc R
C22 C 0.5106(15) 0.1796(7) 0.049(2) 0.083(9) Uani 1 1 d .
H16 H 0.5108 0.1571 0.0504 0.099 Uiso 1 1 calc R
C72 C 0.8304(10) 0.0738(6) 0.283(2) 0.053(6) Uani 1 1 d .
H17 H 0.8331 0.0857 0.2096 0.064 Uiso 1 1 calc R
C18 C 0.5515(13) 0.2255(6) -0.008(2) 0.067(7) Uani 1 1 d .
C62 C 0.5307(9) -0.0003(5) -0.1617(19) 0.046(5) Uani 1 1 d .
H25 H 0.5107 -0.0193 -0.2023 0.055 Uiso 1 1 calc R
C71 C 0.8460(10) 0.0881(5) 0.4033(18) 0.045(5) Uani 1 1 d .
C63 C 0.5002(11) 0.0271(5) -0.214(2) 0.046(5) Uani 1 1 d .
H39 H 0.4581 0.0248 -0.2803 0.055 Uiso 1 1 calc R
C11 C 0.5205(11) 0.1796(4) -0.2917(18) 0.042(5) Uani 1 1 d .
C19 C 0.5155(18) 0.2436(7) 0.063(3) 0.097(10) Uani 1 1 d .
H47 H 0.5188 0.2660 0.0654 0.117 Uiso 1 1 calc R
C3 C 0.7190(15) 0.1417(6) -0.455(3) 0.079(8) Uani 1 1 d .
H51 H 0.7411 0.1372 -0.5230 0.095 Uiso 1 1 calc R
C2 C 0.7569(14) 0.1398(6) -0.332(3) 0.071(7) Uani 1 1 d .
H55 H 0.8063 0.1348 -0.3036 0.085 Uiso 1 1 calc R
C12 C 0.6312(12) 0.2185(4) -0.1463(19) 0.048(5) Uani 1 1 d .
C46 C 0.8607(10) -0.0358(4) 0.4929(18) 0.037(4) Uani 1 1 d .
C1 C 0.710(2) 0.1466(6) -0.257(4) 0.111(13) Uani 1 1 d .
H61 H 0.7315 0.1410 -0.1710 0.133 Uiso 1 1 calc R
C5 C 0.6141(14) 0.1563(5) -0.382(2) 0.061(6) Uani 1 1 d .
C4 C 0.6487(16) 0.1501(7) -0.480(3) 0.095(9) Uani 1 1 d .
H68 H 0.6223 0.1519 -0.5661 0.114 Uiso 1 1 calc R
C76 C 0.7988(11) 0.1519(4) 0.2430(18) 0.044(5) Uani 1 1 d .
C20 C 0.4705(19) 0.2256(7) 0.137(3) 0.100(11) Uani 1 1 d .
H74 H 0.4442 0.2363 0.1884 0.120 Uiso 1 1 calc R
C66 C 0.6150(8) 0.1001(4) -0.1228(15) 0.031(4) Uani 1 1 d .
H77 H 0.6645 0.1050 -0.0990 0.037 Uiso 1 1 calc R
C42 C 0.6274(13) -0.0673(8) 0.513(2) 0.079(9) Uani 1 1 d .
H90 H 0.6104 -0.0882 0.5209 0.095 Uiso 1 1 calc R
C8 C 0.4238(15) 0.1807(6) -0.524(2) 0.067(7) Uani 1 1 d .
H101 H 0.3916 0.1810 -0.6056 0.081 Uiso 1 1 calc R
C40 C 0.7131(11) -0.0849(6) 0.378(2) 0.050(5) Uani 1 1 d .
C55 C 0.9197(11) -0.0244(5) 0.0762(18) 0.052(6) Uani 1 1 d .
H104 H 0.9139 -0.0211 -0.0124 0.063 Uiso 1 1 calc R
C64 C 0.5241(10) 0.0602(4) -0.1819(17) 0.039(5) Uani 1 1 d .
C79 C 0.6803(11) 0.1425(4) 0.1209(18) 0.041(5) Uani 1 1 d .
H107 H 0.6368 0.1310 0.1101 0.049 Uiso 1 1 calc R
C39 C 0.6900(14) -0.1165(7) 0.369(3) 0.073(8) Uani 1 1 d .
H112 H 0.6533 -0.1232 0.4076 0.088 Uiso 1 1 calc R
C67 C 0.4728(10) 0.0847(5) -0.1856(19) 0.045(5) Uani 1 1 d .
H114 H 0.4231 0.0800 -0.2044 0.054 Uiso 1 1 calc R
C78 C 0.7500(13) 0.1804(5) 0.052(2) 0.053(6) Uani 1 1 d .
H115 H 0.7556 0.1965 -0.0057 0.063 Uiso 1 1 calc R
C47 C 0.8572(12) -0.0413(6) 0.616(2) 0.067(7) Uani 1 1 d .
H118 H 0.8121 -0.0406 0.6372 0.080 Uiso 1 1 calc R
C51 C 0.9314(11) -0.0373(5) 0.466(2) 0.051(5) Uani 1 1 d .
C49 C 0.9845(12) -0.0498(6) 0.688(2) 0.063(7) Uani 1 1 d .
H135 H 1.0252 -0.0553 0.7536 0.075 Uiso 1 1 calc R
C35 C 0.7638(10) -0.0727(5) 0.320(2) 0.046(5) Uani 1 1 d .
C77 C 0.8058(13) 0.1742(5) 0.154(2) 0.058(6) Uani 1 1 d .
H140 H 0.8497 0.1853 0.1633 0.070 Uiso 1 1 calc R
C56 C 0.8638(9) -0.0227(4) 0.1305(17) 0.035(4) Uani 1 1 d .
H141 H 0.8184 -0.0177 0.0766 0.042 Uiso 1 1 calc R
C54 C 0.9857(13) -0.0311(6) 0.155(2) 0.062(6) Uani 1 1 d .
H144 H 1.0272 -0.0324 0.1219 0.074 Uiso 1 1 calc R
C68 C 0.4965(12) 0.1148(5) -0.162(2) 0.054(6) Uani 1 1 d .
H148 H 0.4621 0.1313 -0.1679 0.065 Uiso 1 1 calc R
C7 C 0.4930(19) 0.1682(5) -0.516(3) 0.085(10) Uani 1 1 d .
H151 H 0.5066 0.1607 -0.5892 0.102 Uiso 1 1 calc R
C9 C 0.3993(15) 0.1923(5) -0.424(3) 0.073(7) Uani 1 1 d .
H156 H 0.3533 0.2014 -0.4323 0.088 Uiso 1 1 calc R
C37 C 0.7754(15) -0.1272(6) 0.251(3) 0.088(9) Uani 1 1 d .
H158 H 0.8009 -0.1425 0.2147 0.106 Uiso 1 1 calc R
C65 C 0.5944(10) 0.0688(4) -0.1501(17) 0.037(4) Uani 1 1 d .
H160 H 0.6300 0.0530 -0.1467 0.044 Uiso 1 1 calc R
C14 C 0.6874(16) 0.2614(6) -0.222(3) 0.082(9) Uani 1 1 d .
H167 H 0.7184 0.2689 -0.2720 0.099 Uiso 1 1 calc R
C41 C 0.6809(12) -0.0622(7) 0.440(2) 0.073(8) Uani 1 1 d .
C13 C 0.6759(13) 0.2279(6) -0.2219(19) 0.063(6) Uani 1 1 d .
H182 H 0.6971 0.2135 -0.2693 0.075 Uiso 1 1 calc R
C80 C 0.7334(11) 0.1367(5) 0.2238(18) 0.042(5) Uani 1 1 d .
H184 H 0.7259 0.1217 0.2850 0.050 Uiso 1 1 calc R
C6 C 0.5386(15) 0.1672(5) -0.402(2) 0.059(7) Uani 1 1 d .
C16 C 0.6178(15) 0.2726(7) -0.091(2) 0.074(7) Uani 1 1 d .
H191 H 0.5991 0.2878 -0.0433 0.088 Uiso 1 1 calc R
C45 C 0.6769(12) -0.0070(7) 0.486(2) 0.060(6) Uani 1 1 d .
H194 H 0.6935 0.0139 0.4767 0.072 Uiso 1 1 calc R
C52 C 0.9315(11) -0.0334(5) 0.3344(19) 0.044(5) Uani 1 1 d .
C10 C 0.4562(12) 0.1889(5) -0.295(3) 0.069(7) Uani 1 1 d .
H197 H 0.4433 0.1937 -0.2180 0.083 Uiso 1 1 calc R
C36 C 0.7934(13) -0.0953(7) 0.249(3) 0.075(8) Uani 1 1 d .
H209 H 0.8257 -0.0886 0.2006 0.090 Uiso 1 1 calc R
C48 C 0.9168(13) -0.0477(5) 0.709(2) 0.059(6) Uani 1 1 d .
H224 H 0.9115 -0.0510 0.7927 0.071 Uiso 1 1 calc R
C50 C 0.9888(11) -0.0428(6) 0.560(2) 0.058(6) Uani 1 1 d .
H240 H 1.0347 -0.0421 0.5422 0.070 Uiso 1 1 calc R
C53 C 0.9902(11) -0.0359(6) 0.284(2) 0.063(6) Uani 1 1 d .
H248 H 1.0351 -0.0411 0.3389 0.075 Uiso 1 1 calc R
C17 C 0.5990(15) 0.2401(6) -0.084(2) 0.068(7) Uani 1 1 d .
C43 C 0.6023(15) -0.0434(10) 0.568(3) 0.104(12) Uani 1 1 d .
H251 H 0.5684 -0.0475 0.6166 0.125 Uiso 1 1 calc R
C15 C 0.6600(15) 0.2822(6) -0.162(3) 0.073(8) Uani 1 1 d .
H276 H 0.6700 0.3041 -0.1686 0.087 Uiso 1 1 calc R
C38 C 0.7205(16) -0.1368(7) 0.305(3) 0.098(11) Uani 1 1 d .
H281 H 0.7045 -0.1582 0.2954 0.117 Uiso 1 1 calc R
C44 C 0.6245(13) -0.0118(8) 0.555(2) 0.079(9) Uani 1 1 d .
H282 H 0.6049 0.0054 0.5918 0.095 Uiso 1 1 calc R
S1 S 0.8385(3) 0.07055(16) 0.9164(6) 0.0641(17) Uani 1 1 d .
F1 F 0.8273(7) 0.0172(3) 0.7943(13) 0.077(4) Uani 1 1 d .
F3 F 0.7370(7) 0.0490(4) 0.7306(12) 0.077(4) Uani 1 1 d .
F2 F 0.7510(8) 0.0244(4) 0.9122(14) 0.083(4) Uani 1 1 d .
O4A O 0.8708(8) 0.0844(4) 0.8223(13) 0.063(4) Uani 1 1 d .
O5A O 0.7883(8) 0.0906(4) 0.9559(13) 0.071(5) Uani 1 1 d .
O6A O 0.8893(8) 0.0557(4) 1.0184(14) 0.073(5) Uani 1 1 d .
C1A C 0.7884(8) 0.0410(4) 0.8366(15) 0.027(4) Uani 1 1 d .
S2 S 0.5319(5) 0.09364(19) 0.2456(7) 0.088(2) Uani 1 1 d D
F5 F 0.5649(10) 0.0887(4) 0.4937(14) 0.108(6) Uani 1 1 d D
F4 F 0.6528(9) 0.0808(4) 0.392(2) 0.128(7) Uani 1 1 d D
F6 F 0.5720(8) 0.0446(4) 0.3847(19) 0.107(6) Uani 1 1 d D
O1A O 0.5459(10) 0.1267(4) 0.2546(18) 0.087(5) Uiso 1 1 d D
O3A O 0.4599(10) 0.0876(5) 0.244(2) 0.123(8) Uiso 1 1 d D
O2A O 0.5579(12) 0.0809(5) 0.148(2) 0.122(8) Uiso 1 1 d D
C2A C 0.5820(10) 0.0765(5) 0.386(3) 0.081(9) Uani 1 1 d D
O1S O 0.7766(9) -0.0834(4) -0.1313(17) 0.081(5) Uiso 1 1 d .
O2S O 0.9622(13) 0.1349(6) 0.121(2) 0.128(8) Uiso 1 1 d .
O3S O 0.6575(14) -0.1240(6) -0.032(3) 0.143(9) Uiso 1 1 d .
O4S O 1.0579(14) 0.1561(6) 0.546(2) 0.045(6) Uiso 0.50 1 d P

loop_
_atom_site_aniso_label
_atom_site_aniso_U_11
_atom_site_aniso_U_22
_atom_site_aniso_U_33
_atom_site_aniso_U_23
_atom_site_aniso_U_13
_atom_site_aniso_U_12
Ir1 0.0476(5) 0.0486(5) 0.0416(5) 0.0004(4) 0.0198(4) 0.0016(4)
Ir2 0.0346(5) 0.0708(6) 0.0400(5) 0.0159(4) 0.0135(4) 0.0024(4)
N5 0.048(10) 0.072(12) 0.038(10) 0.018(9) 0.026(8) 0.024(9)
N2 0.057(12) 0.089(15) 0.037(10) 0.011(10) 0.010(9) 0.047(11)
N1 0.063(12) 0.049(11) 0.043(10) 0.015(8) 0.035(9) 0.013(9)
N8 0.022(8) 0.061(11) 0.049(10) 0.005(8) 0.010(7) -0.006(8)
N4 0.047(10) 0.022(8) 0.039(9) -0.014(6) 0.017(8) -0.015(7)
N6 0.043(10) 0.063(11) 0.032(9) 0.012(8) 0.010(8) 0.007(8)
N7 0.027(9) 0.086(15) 0.053(11) 0.012(10) 0.014(8) 0.002(9)
N3 0.039(10) 0.051(10) 0.035(9) 0.006(7) 0.007(7) 0.001(8)
C58 0.047(13) 0.061(15) 0.055(14) 0.014(11) 0.005(11) -0.037(12)
C60 0.033(11) 0.058(14) 0.045(12) 0.030(10) 0.012(9) -0.003(10)
C59 0.041(12) 0.042(12) 0.045(12) -0.001(10) 0.015(10) -0.015(10)
C73 0.053(13) 0.049(13) 0.034(11) -0.008(9) 0.023(10) -0.019(10)
C75 0.063(15) 0.078(17) 0.039(12) -0.024(12) 0.017(11) -0.005(13)
C70 0.040(13) 0.13(2) 0.042(13) 0.004(14) 0.009(11) 0.006(14)
C69 0.063(15) 0.049(13) 0.036(12) -0.004(10) 0.014(11) 0.002(11)
C74 0.044(13) 0.078(17) 0.035(12) -0.003(11) 0.000(10) -0.010(12)
C57 0.041(13) 0.053(13) 0.055(14) -0.016(11) -0.007(10) -0.012(10)
C61 0.054(14) 0.061(14) 0.034(11) 0.014(10) 0.020(10) 0.019(11)
C21 0.060(16) 0.10(2) 0.068(17) -0.002(15) 0.035(14) 0.017(15)
C22 0.10(2) 0.09(2) 0.064(17) 0.031(15) 0.029(16) 0.039(17)
C72 0.032(11) 0.081(17) 0.049(13) 0.012(12) 0.016(10) 0.012(11)
C18 0.065(16) 0.075(18) 0.072(17) -0.022(13) 0.035(14) -0.014(13)
C62 0.017(10) 0.069(15) 0.050(13) -0.002(11) 0.006(9) -0.007(10)
C71 0.036(11) 0.072(15) 0.030(11) -0.003(10) 0.015(9) -0.002(10)
C63 0.040(12) 0.049(13) 0.055(13) 0.007(10) 0.023(10) -0.008(10)
C11 0.051(13) 0.043(12) 0.037(11) 0.001(9) 0.021(10) 0.000(10)
C19 0.14(3) 0.068(19) 0.10(2) 0.005(16) 0.06(2) 0.021(18)
C3 0.08(2) 0.09(2) 0.07(2) -0.012(15) 0.032(17) 0.016(16)
C2 0.064(17) 0.085(19) 0.073(18) 0.010(14) 0.033(15) -0.003(14)
C12 0.074(15) 0.036(11) 0.041(12) 0.020(9) 0.024(11) 0.015(11)
C46 0.038(11) 0.033(11) 0.046(12) 0.009(8) 0.021(9) 0.002(8)
C1 0.17(4) 0.056(18) 0.14(3) 0.002(17) 0.12(3) 0.02(2)
C5 0.073(17) 0.058(15) 0.056(15) -0.025(12) 0.021(13) 0.002(13)
C4 0.08(2) 0.10(2) 0.11(3) 0.003(18) 0.04(2) 0.025(18)
C76 0.056(14) 0.032(11) 0.038(11) -0.010(9) -0.003(10) -0.001(10)
C20 0.16(3) 0.063(19) 0.10(2) 0.013(16) 0.08(2) 0.002(19)
C66 0.006(8) 0.056(13) 0.029(9) -0.004(8) -0.002(7) 0.007(8)
C42 0.056(16) 0.14(3) 0.062(17) 0.025(16) 0.052(14) 0.004(16)
C8 0.075(19) 0.074(18) 0.050(15) 0.004(12) 0.011(13) -0.017(15)
C40 0.035(12) 0.066(16) 0.047(13) 0.009(11) 0.008(10) 0.014(11)
C55 0.055(14) 0.079(16) 0.026(10) 0.014(10) 0.014(10) 0.030(12)
C64 0.038(11) 0.043(12) 0.031(10) 0.014(9) 0.000(9) -0.005(9)
C79 0.044(12) 0.046(12) 0.042(12) 0.010(9) 0.028(10) 0.007(9)
C39 0.052(16) 0.08(2) 0.09(2) 0.031(16) 0.025(15) 0.002(15)
C67 0.027(11) 0.051(14) 0.059(13) -0.004(10) 0.013(10) 0.002(10)
C78 0.082(17) 0.038(12) 0.052(14) 0.008(10) 0.042(13) -0.004(11)
C47 0.040(13) 0.12(2) 0.046(14) 0.022(13) 0.012(11) 0.012(13)
C51 0.039(12) 0.048(13) 0.065(15) 0.003(11) 0.009(11) 0.011(10)
C49 0.038(13) 0.088(18) 0.060(15) 0.039(13) 0.009(11) 0.002(12)
C35 0.025(11) 0.044(12) 0.066(14) 0.012(10) 0.002(10) -0.004(9)
C77 0.065(15) 0.062(15) 0.044(13) 0.030(11) 0.004(11) -0.009(12)
C56 0.024(9) 0.038(11) 0.039(11) 0.002(8) 0.002(8) 0.003(8)
C54 0.058(15) 0.079(17) 0.050(14) 0.029(12) 0.017(12) 0.018(13)
C68 0.051(14) 0.057(15) 0.061(14) 0.008(11) 0.027(12) 0.011(12)
C7 0.15(3) 0.026(13) 0.10(2) -0.013(13) 0.06(2) -0.015(15)
C9 0.08(2) 0.043(14) 0.09(2) -0.012(13) 0.012(16) -0.020(13)
C37 0.068(18) 0.049(16) 0.13(3) 0.012(16) -0.002(18) -0.018(14)
C65 0.031(11) 0.040(11) 0.036(11) -0.001(8) 0.001(8) 0.000(9)
C14 0.11(2) 0.050(16) 0.10(2) 0.023(15) 0.06(2) -0.014(16)
C41 0.046(14) 0.11(2) 0.066(16) 0.038(15) 0.014(12) -0.035(14)
C13 0.082(17) 0.071(17) 0.036(12) 0.000(11) 0.013(12) -0.022(13)
C80 0.048(12) 0.045(12) 0.031(11) 0.012(9) 0.008(9) 0.016(10)
C6 0.10(2) 0.034(13) 0.036(12) 0.006(9) 0.002(13) -0.011(12)
C16 0.081(19) 0.08(2) 0.052(15) -0.019(13) 0.001(14) 0.000(16)
C45 0.040(13) 0.090(18) 0.050(14) 0.006(13) 0.008(11) 0.008(13)
C52 0.040(12) 0.051(13) 0.045(12) 0.014(9) 0.018(10) 0.017(10)
C10 0.045(14) 0.053(15) 0.11(2) 0.027(14) 0.010(14) 0.008(12)
C36 0.054(16) 0.09(2) 0.083(19) 0.028(15) 0.020(14) -0.001(14)
C48 0.083(18) 0.058(15) 0.045(13) 0.011(11) 0.032(13) 0.008(13)
C50 0.033(12) 0.083(17) 0.063(15) 0.018(12) 0.021(11) 0.000(11)
C53 0.033(12) 0.099(19) 0.056(15) -0.004(13) 0.009(11) 0.011(12)
C17 0.10(2) 0.053(15) 0.053(14) -0.020(11) 0.029(14) -0.015(14)
C43 0.049(17) 0.19(4) 0.07(2) 0.04(2) 0.023(15) -0.05(2)
C15 0.071(18) 0.039(14) 0.09(2) 0.011(14) -0.006(16) -0.001(13)
C38 0.07(2) 0.08(2) 0.13(3) 0.07(2) 0.004(19) -0.015(17)
C44 0.046(15) 0.15(3) 0.045(14) 0.009(15) 0.018(12) 0.013(16)
S1 0.053(4) 0.093(5) 0.050(3) 0.006(3) 0.020(3) 0.017(3)
F1 0.075(10) 0.105(11) 0.058(8) 0.011(7) 0.031(8) 0.020(8)
F3 0.045(8) 0.136(13) 0.049(8) 0.013(8) 0.011(6) 0.013(8)
F2 0.071(10) 0.111(12) 0.075(10) 0.028(8) 0.036(8) 0.026(8)
O4A 0.056(10) 0.089(12) 0.046(9) 0.014(8) 0.018(8) 0.011(8)
O5A 0.070(11) 0.107(13) 0.036(8) -0.003(8) 0.015(8) 0.039(10)
O6A 0.053(10) 0.126(15) 0.044(9) 0.004(9) 0.017(8) 0.007(10)
C1A 0.009(8) 0.056(11) 0.021(8) 0.020(8) 0.011(7) 0.006(8)
S2 0.110(6) 0.090(5) 0.076(5) -0.006(4) 0.048(5) -0.019(5)
F5 0.136(16) 0.128(15) 0.054(10) 0.020(9) 0.011(10) -0.005(12)
F4 0.098(14) 0.066(11) 0.22(2) 0.006(12) 0.033(14) 0.014(9)
F6 0.070(11) 0.074(11) 0.167(18) 0.021(10) 0.011(11) -0.020(8)
C2A 0.024(13) 0.067(19) 0.15(3) 0.003(18) 0.030(16) 0.011(12)

loop_
_atom_type_symbol
_atom_type_description
_atom_type_scat_dispersion_real
_atom_type_scat_dispersion_imag
_atom_type_scat_source
C C 0.0033 0.0016 'International Tables Vol C Tables 4.2.6.8 and 6.1.1.4'
H H 0.0000 0.0000 'International Tables Vol C Tables 4.2.6.8 and 6.1.1.4'
F F 0.0171 0.0103 'International Tables Vol C Tables 4.2.6.8 and 6.1.1.4'
Ir Ir -1.4442 7.9887 'International Tables Vol C Tables 4.2.6.8 and 6.1.1.4'
N N 0.0061 0.0033 'International Tables Vol C Tables 4.2.6.8 and 6.1.1.4'
O O 0.0106 0.0060 'International Tables Vol C Tables 4.2.6.8 and 6.1.1.4'
S S 0.1246 0.1234 'International Tables Vol C Tables 4.2.6.8 and 6.1.1.4'

loop_
_geom_angle_atom_site_label_1
_geom_angle_atom_site_label_2
_geom_angle_atom_site_label_3
_geom_angle
N1 Ir1 C11 93.2(7)
N1 Ir1 N2 173.7(7)
C11 Ir1 N2 82.9(7)
N1 Ir1 C12 81.1(7)
C11 Ir1 C12 89.1(8)
N2 Ir1 C12 94.0(8)
N1 Ir1 N4 88.1(6)
C11 Ir1 N4 178.6(7)
N2 Ir1 N4 95.9(6)
C12 Ir1 N4 91.6(7)
N1 Ir1 N3 101.0(6)
C11 Ir1 N3 89.8(7)
N2 Ir1 N3 83.9(7)
C12 Ir1 N3 177.7(7)
N4 Ir1 N3 89.5(5)
N1 Ir1 Ir2 102.0(4)
C11 Ir1 Ir2 130.8(5)
N2 Ir1 Ir2 84.3(5)
C12 Ir1 Ir2 139.2(6)
N4 Ir1 Ir2 48.4(3)
N3 Ir1 Ir2 41.5(4)
C35 Ir2 C46 88.0(8)
C35 Ir2 N6 94.5(8)
C46 Ir2 N6 81.7(6)
C35 Ir2 N7 80.4(8)
C46 Ir2 N7 93.4(7)
N6 Ir2 N7 173.1(7)
C35 Ir2 N8 91.2(7)
C46 Ir2 N8 178.9(7)
N6 Ir2 N8 97.5(6)
N7 Ir2 N8 87.3(6)
C35 Ir2 N5 177.5(7)
C46 Ir2 N5 89.5(7)
N6 Ir2 N5 85.5(6)
N7 Ir2 N5 99.4(7)
N8 Ir2 N5 91.3(6)
C35 Ir2 Ir1 137.9(6)
C46 Ir2 Ir1 134.1(5)
N6 Ir2 Ir1 90.4(4)
N7 Ir2 Ir1 96.5(5)
N8 Ir2 Ir1 46.7(4)
N5 Ir2 Ir1 44.7(4)
C69 N5 C73 114.2(19)
C69 N5 Ir2 123.2(14)
C73 N5 Ir2 122.6(14)
C1 N2 C5 111(3)
C1 N2 Ir1 135(2)
C5 N2 Ir1 113.9(15)
C22 N1 C18 115(2)
C22 N1 Ir1 128.8(18)
C18 N1 Ir1 115.6(13)
C57 N8 C61 116.2(17)
C57 N8 Ir2 121.7(14)
C61 N8 Ir2 122.0(13)
C78 N4 C79 115.9(17)
C78 N4 Ir1 122.9(13)
C79 N4 Ir1 121.2(12)
C56 N6 C52 118.7(16)
C56 N6 Ir2 126.8(13)
C52 N6 Ir2 114.5(12)
C45 N7 C41 125(2)
C45 N7 Ir2 124.8(17)
C41 N7 Ir2 110.6(15)
C66 N3 C68 117.5(17)
C66 N3 Ir1 120.6(12)
C68 N3 Ir1 120.2(13)
C59 C58 C57 117(2)
C59 C58 H3 121.7
C57 C58 H3 121.7
C61 C60 C59 119(2)
C61 C60 H4 120.3
C59 C60 H4 120.3
C60 C59 C58 121(2)
C60 C59 C62 122.2(19)
C58 C59 C62 116.1(18)
N5 C73 C72 125.9(19)
N5 C73 H6 117.1
C72 C73 H6 117.1
C74 C75 C76 128(2)
C74 C75 H7 115.9
C76 C75 H7 115.9
C69 C70 C71 120(2)
C69 C70 H8 120.0
C71 C70 H8 120.0
N5 C69 C70 126(2)
N5 C69 H10 117.1
C70 C69 H10 117.1
C75 C74 C71 128(2)
C75 C74 H11 115.8
C71 C74 H11 115.8
N8 C57 C58 124(2)
N8 C57 H13 118.0
C58 C57 H13 118.0
C60 C61 N8 123(2)
C60 C61 H14 118.7
N8 C61 H14 118.7
C20 C21 C22 121(3)
C20 C21 H15 119.6
C22 C21 H15 119.6
N1 C22 C21 127(3)
N1 C22 H16 116.7
C21 C22 H16 116.7
C73 C72 C71 119(2)
C73 C72 H17 120.3
C71 C72 H17 120.3
C19 C18 N1 124(2)
C19 C18 C17 122(2)
N1 C18 C17 114.0(19)
C63 C62 C59 128(2)
C63 C62 H25 116.0
C59 C62 H25 116.0
C70 C71 C72 115(2)
C70 C71 C74 122(2)
C72 C71 C74 122.8(18)
C62 C63 C64 129(2)
C62 C63 H39 115.7
C64 C63 H39 115.7
C10 C11 C6 121(2)
C10 C11 Ir1 126.7(18)
C6 C11 Ir1 111.4(16)
C18 C19 C20 117(3)
C18 C19 H47 121.7
C20 C19 H47 121.7
C2 C3 C4 119(3)
C2 C3 H51 120.6
C4 C3 H51 120.6
C3 C2 C1 107(3)
C3 C2 H55 126.4
C1 C2 H55 126.4
C17 C12 C13 122(2)
C17 C12 Ir1 115.2(16)
C13 C12 Ir1 122.9(16)
C47 C46 C51 116.9(19)
C47 C46 Ir2 130.2(15)
C51 C46 Ir2 112.9(14)
N2 C1 C2 141(4)
N2 C1 H61 109.4
C2 C1 H61 109.4
N2 C5 C4 118(2)
N2 C5 C6 116.3(19)
C4 C5 C6 125(2)
C3 C4 C5 122(3)
C3 C4 H68 119.1
C5 C4 H68 119.1
C77 C76 C80 116.8(19)
C77 C76 C75 119(2)
C80 C76 C75 124.0(19)
C21 C20 C19 116(3)
C21 C20 H74 121.8
C19 C20 H74 121.8
N3 C66 C65 122.0(16)
N3 C66 H77 119.0
C65 C66 H77 119.0
C43 C42 C41 121(3)
C43 C42 H90 119.5
C41 C42 H90 119.5
C9 C8 C7 125(3)
C9 C8 H101 117.3
C7 C8 H101 117.3
C35 C40 C41 114(2)
C35 C40 C39 125(2)
C41 C40 C39 121(2)
C56 C55 C54 117.2(18)
C56 C55 H104 121.4
C54 C55 H104 121.4
C65 C64 C67 117.0(18)
C65 C64 C63 122.8(18)
C67 C64 C63 120.2(17)
C80 C79 N4 122.5(19)
C80 C79 H107 118.8
N4 C79 H107 118.8
C38 C39 C40 119(2)
C38 C39 H112 120.7
C40 C39 H112 120.7
C68 C67 C64 118.4(18)
C68 C67 H114 120.8
C64 C67 H114 120.8
N4 C78 C77 122.9(18)
N4 C78 H115 118.5
C77 C78 H115 118.5
C48 C47 C46 121(2)
C48 C47 H118 119.3
C46 C47 H118 119.3
C50 C51 C52 126(2)
C50 C51 C46 120(2)
C52 C51 C46 114.7(18)
C48 C49 C50 115(2)
C48 C49 H135 122.6
C50 C49 H135 122.6
C40 C35 C36 114(2)
C40 C35 Ir2 117.0(17)
C36 C35 Ir2 128.6(16)
C78 C77 C76 120(2)
C78 C77 H140 119.8
C76 C77 H140 119.8
N6 C56 C55 125.7(17)
N6 C56 H141 117.1
C55 C56 H141 117.1
C55 C54 C53 118(2)
C55 C54 H144 120.9
C53 C54 H144 120.9
C67 C68 N3 123.5(19)
C67 C68 H148 118.2
N3 C68 H148 118.2
C6 C7 C8 118(3)
C6 C7 H151 120.9
C8 C7 H151 120.9
C8 C9 C10 112(3)
C8 C9 H156 124.0
C10 C9 H156 124.0
C38 C37 C36 120(3)
C38 C37 H158 119.8
C36 C37 H158 119.8
C64 C65 C66 121.5(17)
C64 C65 H160 119.3
C66 C65 H160 119.3
C15 C14 C13 126(2)
C15 C14 H167 116.8
C13 C14 H167 116.8
C40 C41 N7 117.8(19)
C40 C41 C42 128(2)
N7 C41 C42 114(3)
C12 C13 C14 114(2)
C12 C13 H182 123.1
C14 C13 H182 123.1
C79 C80 C76 121.6(18)
C79 C80 H184 119.2
C76 C80 H184 119.2
C7 C6 C11 122(3)
C7 C6 C5 123(2)
C11 C6 C5 115(2)
C15 C16 C17 122(2)
C15 C16 H191 118.8
C17 C16 H191 118.8
N7 C45 C44 121(3)
N7 C45 H194 119.4
C44 C45 H194 119.4
C53 C52 N6 118.2(18)
C53 C52 C51 125.7(19)
N6 C52 C51 116.1(17)
C11 C10 C9 121(3)
C11 C10 H197 119.5
C9 C10 H197 119.5
C37 C36 C35 120(2)
C37 C36 H209 119.8
C35 C36 H209 119.8
C47 C48 C49 124(2)
C47 C48 H224 118.0
C49 C48 H224 118.0
C51 C50 C49 123(2)
C51 C50 H240 118.5
C49 C50 H240 118.5
C52 C53 C54 122(2)
C52 C53 H248 119.0
C54 C53 H248 119.0
C12 C17 C16 117(2)
C12 C17 C18 114(2)
C16 C17 C18 129(2)
C42 C43 C44 121(2)
C42 C43 H251 119.3
C44 C43 H251 119.3
C14 C15 C16 119(3)
C14 C15 H276 120.7
C16 C15 H276 120.7
C39 C38 C37 121(3)
C39 C38 H281 119.6
C37 C38 H281 119.6
C45 C44 C43 117(3)
C45 C44 H282 121.3
C43 C44 H282 121.3
O5A S1 O6A 114.5(9)
O5A S1 O4A 114.3(10)
O6A S1 O4A 113.2(9)
O5A S1 C1A 104.3(10)
O6A S1 C1A 105.9(10)
O4A S1 C1A 103.3(9)
F3 C1A F1 103.9(14)
F3 C1A F2 104.2(13)
F1 C1A F2 103.1(14)
F3 C1A S1 117.3(13)
F1 C1A S1 114.5(11)
F2 C1A S1 112.3(12)
O2A S2 O3A 117.2(15)
O2A S2 O1A 109.7(13)
O3A S2 O1A 110.4(13)
O2A S2 C2A 106.3(13)
O3A S2 C2A 105.8(12)
O1A S2 C2A 106.8(11)
F6 C2A F4 105.6(16)
F6 C2A F5 108(2)
F4 C2A F5 110(2)
F6 C2A S2 110.8(17)
F4 C2A S2 109.2(19)
F5 C2A S2 112.9(15)

loop_
_geom_bond_atom_site_label_1
_geom_bond_atom_site_label_2
_geom_bond_distance
Ir1 N1 2.001(15)
Ir1 C11 2.02(2)
Ir1 N2 2.029(18)
Ir1 C12 2.03(2)
Ir1 N4 2.154(16)
Ir1 N3 2.191(16)
Ir1 Ir2 10.0068(13)
Ir2 C35 1.99(2)
Ir2 C46 2.009(19)
Ir2 N6 2.045(15)
Ir2 N7 2.071(16)
Ir2 N8 2.170(16)
Ir2 N5 2.197(18)
N5 C69 1.30(2)
N5 C73 1.32(2)
N2 C1 1.15(3)
N2 C5 1.33(3)
N1 C22 1.24(3)
N1 C18 1.39(3)
N8 C57 1.35(2)
N8 C61 1.40(2)
N4 C78 1.36(3)
N4 C79 1.37(2)
N6 C56 1.33(2)
N6 C52 1.37(2)
N7 C45 1.27(3)
N7 C41 1.42(3)
N3 C66 1.31(2)
N3 C68 1.38(3)
C58 C59 1.38(3)
C58 C57 1.41(3)
C58 H3 0.9500
C60 C61 1.35(3)
C60 C59 1.38(3)
C60 H4 0.9500
C59 C62 1.48(3)
C73 C72 1.32(3)
C73 H6 0.9500
C75 C74 1.36(3)
C75 C76 1.51(3)
C75 H7 0.9500
C70 C69 1.33(3)
C70 C71 1.37(3)
C70 H8 0.9500
C69 H10 0.9500
C74 C71 1.47(3)
C74 H11 0.9500
C57 H13 0.9500
C61 H14 0.9500
C21 C20 1.29(3)
C21 C22 1.44(3)
C21 H15 0.9500
C22 H16 0.9500
C72 C71 1.40(3)
C72 H17 0.9500
C18 C19 1.38(3)
C18 C17 1.50(3)
C62 C63 1.36(3)
C62 H25 0.9500
C63 C64 1.48(3)
C63 H39 0.9500
C11 C10 1.29(3)
C11 C6 1.42(3)
C19 C20 1.52(4)
C19 H47 0.9500
C3 C2 1.36(4)
C3 C4 1.36(4)
C3 H51 0.9500
C2 C1 1.39(3)
C2 H55 0.9500
C12 C17 1.37(3)
C12 C13 1.38(3)
C46 C47 1.37(3)
C46 C51 1.46(3)
C1 H61 0.9500
C5 C4 1.41(3)
C5 C6 1.49(3)
C4 H68 0.9500
C76 C77 1.37(3)
C76 C80 1.38(3)
C20 H74 0.9500
C66 C65 1.39(2)
C66 H77 0.9500
C42 C43 1.32(4)
C42 C41 1.46(3)
C42 H90 0.9500
C8 C9 1.37(3)
C8 C7 1.42(4)
C8 H101 0.9500
C40 C35 1.38(3)
C40 C41 1.40(3)
C40 C39 1.40(3)
C55 C56 1.35(3)
C55 C54 1.38(3)
C55 H104 0.9500
C64 C65 1.36(2)
C64 C67 1.42(3)
C79 C80 1.34(3)
C79 H107 0.9500
C39 C38 1.33(4)
C39 H112 0.9500
C67 C68 1.35(3)
C67 H114 0.9500
C78 C77 1.37(3)
C78 H115 0.9500
C47 C48 1.36(3)
C47 H118 0.9500
C51 C50 1.33(3)
C51 C52 1.44(3)
C49 C48 1.38(3)
C49 C50 1.44(3)
C49 H135 0.9500
C35 C36 1.43(3)
C77 H140 0.9500
C56 H141 0.9500
C54 C53 1.40(3)
C54 H144 0.9500
C68 H148 0.9500
C7 C6 1.33(4)
C7 H151 0.9500
C9 C10 1.56(4)
C9 H156 0.9500
C37 C38 1.38(4)
C37 C36 1.39(3)
C37 H158 0.9500
C65 H160 0.9500
C14 C15 1.28(4)
C14 C13 1.43(3)
C14 H167 0.9500
C13 H182 0.9500
C80 H184 0.9500
C16 C15 1.31(3)
C16 C17 1.42(3)
C16 H191 0.9500
C45 C44 1.41(3)
C45 H194 0.9500
C52 C53 1.37(3)
C10 H197 0.9500
C36 H209 0.9500
C48 H224 0.9500
C50 H240 0.9500
C53 H248 0.9500
C43 C44 1.41(4)
C43 H251 0.9500
C15 H276 0.9500
C38 H281 0.9500
C44 H282 0.9500
S1 O5A 1.424(14)
S1 O6A 1.432(17)
S1 O4A 1.440(15)
S1 C1A 1.683(19)
F1 C1A 1.39(2)
F3 C1A 1.366(19)
F2 C1A 1.399(19)
S2 O2A 1.384(17)
S2 O3A 1.407(17)
S2 O1A 1.419(15)
S2 C2A 1.75(3)
F5 C2A 1.388(18)
F4 C2A 1.361(17)
F6 C2A 1.361(17)

loop_
_platon_squeeze_void_nr
_platon_squeeze_void_average_x
_platon_squeeze_void_average_y
_platon_squeeze_void_average_z
_platon_squeeze_void_volume
_platon_squeeze_void_count_electrons
_platon_squeeze_void_content
1 -0.028 0.250 0.897 1520 646 ' '
2 -0.046 0.750 0.103 1520 641 ' '
